data_4132709
loop_
_publ_author_name
'Wang, Yaxin'
'Hu, Xiafei'
'Morales-Rivera, Cristian A'
'Li, Guo-Xing'
'Huang, Xin'
'He, Gang'
'Liu, Peng'
'Chen, Gong'

_publ_section_title
;
 Epimerization of Tertiary Carbon Centers via Reversible Radical Cleavage
 of Unactivated C(sp<sup>3</sup>)-H Bonds.
;
_journal_issue 30
_journal_name_full 'Journal of the American Chemical Society'
_journal_page_first 9678
_journal_page_last 9684
_journal_paper_doi 10.1021/jacs.8b05753
_journal_volume 140
_journal_year 2018
_chemical_absolute_configuration R
_chemical_formula_moiety 'C35 H44 O4'
_chemical_formula_sum 'C35 H44 O4'
_chemical_formula_weight 528.70
_space_group_crystal_system orthorhombic
_space_group_IT_number 19
_space_group_name_Hall 'P 2ac 2ab'
_space_group_name_H-M_alt 'P 21 21 21'
_atom_sites_solution_hydrogens geom
_atom_sites_solution_primary direct
_audit_creation_date 2018-02-01
_audit_creation_method
;
Olex2 1.2-beta
(compiled 2017.08.10 svn.r3458 for OlexSys, GUI svn.r5381)
;
_cell_angle_alpha 90
_cell_angle_beta 90
_cell_angle_gamma 90
_cell_formula_units_Z 4
_cell_length_a 6.3698(5)
_cell_length_b 13.2280(12)
_cell_length_c 34.571(2)
_cell_measurement_reflns_used 2403
_cell_measurement_temperature 120.00(10)
_cell_measurement_theta_max 27.1930
_cell_measurement_theta_min 3.3960
_cell_volume 2912.9(4)
_computing_cell_refinement 'CrysAlisPro 1.171.39.29c (Rigaku OD, 2017)'
_computing_data_collection 'CrysAlisPro 1.171.39.29c (Rigaku OD, 2017)'
_computing_data_reduction 'CrysAlisPro 1.171.39.29c (Rigaku OD, 2017)'
_computing_molecular_graphics 'Olex2 (Dolomanov et al., 2009)'
_computing_publication_material 'Olex2 (Dolomanov et al., 2009)'
_computing_structure_refinement 'XL (Sheldrick, 2008)'
_computing_structure_solution 'XS (Sheldrick, 2008)'
_diffrn_ambient_environment N~2~
_diffrn_ambient_temperature 120.00(10)
_diffrn_detector 'CCD plate'
_diffrn_detector_area_resol_mean 16.2116
_diffrn_detector_type Eos
_diffrn_measured_fraction_theta_full 0.998
_diffrn_measured_fraction_theta_max 0.998
_diffrn_measurement_details
;
List of Runs (angles in degrees, time in seconds):

  # Type    Start    End  Width  t~exp~   \w     \q     \k     \f   Frames
--------------------------------------------------------------------------
  1  \w    -12.00  32.00   1.00   22.50    --   18.55  77.00   0.00   44
  2  \w     -7.00  88.00   1.00   22.50    --   18.55  77.00-120.00   95
  3  \w    -47.00  51.00   1.00   22.50    --  -19.56  77.00 120.00   98
;
_diffrn_measurement_device 'four-circle diffractometer'
_diffrn_measurement_device_type 'SuperNova, Single source at offset/far, Eos'
_diffrn_measurement_method '\w scans'
_diffrn_orient_matrix_type 'CrysAlisPro convention (1999,Acta A55,543-557)'
_diffrn_orient_matrix_UB_11 0.0144117000
_diffrn_orient_matrix_UB_12 0.0393562000
_diffrn_orient_matrix_UB_13 -0.0136937000
_diffrn_orient_matrix_UB_21 0.0176029000
_diffrn_orient_matrix_UB_22 0.0348251000
_diffrn_orient_matrix_UB_23 0.0152597000
_diffrn_orient_matrix_UB_31 0.1089530000
_diffrn_orient_matrix_UB_32 -0.0108291000
_diffrn_orient_matrix_UB_33 -0.0006383000
_diffrn_radiation_monochromator mirror
_diffrn_radiation_probe x-ray
_diffrn_radiation_type MoK\a
_diffrn_radiation_wavelength 0.71073
_diffrn_reflns_av_R_equivalents 0.0652
_diffrn_reflns_av_unetI/netI 0.0938
_diffrn_reflns_Laue_measured_fraction_full 0.998
_diffrn_reflns_Laue_measured_fraction_max 0.998
_diffrn_reflns_limit_h_max 7
_diffrn_reflns_limit_h_min -7
_diffrn_reflns_limit_k_max 15
_diffrn_reflns_limit_k_min -13
_diffrn_reflns_limit_l_max 41
_diffrn_reflns_limit_l_min -29
_diffrn_reflns_number 11579
_diffrn_reflns_point_group_measured_fraction_full 0.997
_diffrn_reflns_point_group_measured_fraction_max 0.997
_diffrn_reflns_theta_full 25.026
_diffrn_reflns_theta_max 25.026
_diffrn_reflns_theta_min 3.080
_diffrn_source 'micro-focus sealed X-ray tube'
_diffrn_source_type 'SuperNova (Mo) X-ray Source'
_exptl_absorpt_coefficient_mu 0.077
_exptl_absorpt_correction_T_max 1.00000
_exptl_absorpt_correction_T_min 0.75862
_exptl_absorpt_correction_type multi-scan
_exptl_absorpt_process_details
;
CrysAlisPro 1.171.39.29c (Rigaku Oxford Diffraction, 2017)
Empirical absorption correction using spherical harmonics,
 implemented in SCALE3 ABSPACK scaling algorithm.
;
_exptl_crystal_colour 'clear light colourless'
_exptl_crystal_colour_lustre clear
_exptl_crystal_colour_modifier light
_exptl_crystal_colour_primary colourless
_exptl_crystal_density_diffrn 1.206
_exptl_crystal_description block
_exptl_crystal_F_000 1144
_exptl_crystal_size_max 0.3
_exptl_crystal_size_mid 0.28
_exptl_crystal_size_min 0.2
_refine_diff_density_max 0.175
_refine_diff_density_min -0.166
_refine_diff_density_rms 0.042
_refine_ls_abs_structure_details
;
 Flack x determined using 1135 quotients [(I+)-(I-)]/[(I+)+(I-)]
 (Parsons, Flack and Wagner, Acta Cryst. B69 (2013) 249-259).
;
_refine_ls_abs_structure_Flack 1.4(10)
_refine_ls_extinction_method none
_refine_ls_goodness_of_fit_ref 1.034
_refine_ls_hydrogen_treatment constr
_refine_ls_matrix_type full
_refine_ls_number_parameters 355
_refine_ls_number_reflns 5142
_refine_ls_number_restraints 0
_refine_ls_restrained_S_all 1.034
_refine_ls_R_factor_all 0.0806
_refine_ls_R_factor_gt 0.0570
_refine_ls_shift/su_max 0.000
_refine_ls_shift/su_mean 0.000
_refine_ls_structure_factor_coef Fsqd
_refine_ls_weighting_details 'w=1/[\s^2^(Fo^2^)+(0.0230P)^2^] where P=(Fo^2^+2Fc^2^)/3'
_refine_ls_weighting_scheme calc
_refine_ls_wR_factor_gt 0.0933
_refine_ls_wR_factor_ref 0.1045
_reflns_Friedel_coverage 0.727
_reflns_Friedel_fraction_full 0.996
_reflns_Friedel_fraction_max 0.996
_reflns_number_gt 4008
_reflns_number_total 5142
_reflns_threshold_expression 'I > 2\s(I)'
_cod_data_source_file ja8b05753_si_005.cif
_cod_data_source_block p180131c
_cod_database_code 4132709
_shelx_shelxl_version_number 2014/7
_chemical_oxdiff_formula 'C H O'
_shelx_space_group_comment
;
The symmetry employed for this shelxl refinement is uniquely defined
by the following loop, which should always be used as a source of
symmetry information in preference to the above space-group names.
They are only intended as comments.
;
_shelx_estimated_absorpt_t_max 0.985
_shelx_estimated_absorpt_t_min 0.977
_reflns_odcompleteness_completeness 99.74
_reflns_odcompleteness_iscentric 1
_reflns_odcompleteness_theta 26.32
_olex2_refinement_description
;
1. Fixed Uiso
 At 1.2 times of:
  All C(H) groups, All C(H,H) groups
 At 1.5 times of:
  All C(H,H,H) groups
2.a Ternary CH refined with riding coordinates:
 C27(H27), C22(H22), C18(H18), C13(H13), C10(H10), C19(H19), C8(H8)
2.b Secondary CH2 refined with riding coordinates:
 C20(H20A,H20B), C28(H28A,H28B), C16(H16A,H16B), C25(H25A,H25B), C21(H21A,
 H21B), C26(H26A,H26B), C11(H11A,H11B), C12(H12A,H12B), C17(H17A,H17B)
2.c Aromatic/amide H refined with riding coordinates:
 C35(H35), C33(H33), C34(H34), C32(H32), C4(H4), C31(H31), C1(H1), C3(H3),
 C5(H5), C2(H2)
2.d Idealised Me refined as rotating group:
 C24(H24A,H24B,H24C), C15(H15A,H15B,H15C), C9(H9A,H9B,H9C)
;
_olex2_date_sample_data_collection 2018-01-31
_olex2_submission_special_instructions 'No special instructions were received'
_oxdiff_exptl_absorpt_empirical_details
;
Empirical correction (ABSPACK) includes:
- Absorption correction using spherical harmonics
- Frame scaling
;
_oxdiff_exptl_absorpt_empirical_full_max 1.422
_oxdiff_exptl_absorpt_empirical_full_min 0.738

loop_
_space_group_symop_operation_xyz
'x, y, z'
'-x+1/2, -y, z+1/2'
'x+1/2, -y+1/2, -z'
'-x, y+1/2, -z+1/2'

loop_
_atom_site_label
_atom_site_type_symbol
_atom_site_fract_x
_atom_site_fract_y
_atom_site_fract_z
_atom_site_U_iso_or_equiv
_atom_site_adp_type
_atom_site_occupancy
_atom_site_site_symmetry_order
_atom_site_calc_flag
_atom_site_refinement_flags_posn
O4 O 0.1189(4) 0.26920(19) 0.17556(6) 0.0270(7) Uani 1 1 d .
O1 O -0.1400(4) 0.0847(2) 0.50608(7) 0.0340(7) Uani 1 1 d .
C27 C -0.0467(6) 0.3199(3) 0.19715(9) 0.0228(9) Uani 1 1 d .
H27 H -0.1419 0.3540 0.1791 0.027 Uiso 1 1 calc R
O2 O -0.0509(4) 0.08898(18) 0.44311(6) 0.0257(6) Uani 1 1 d .
C23 C -0.2576(6) 0.3764(3) 0.27129(9) 0.0208(9) Uani 1 1 d .
C22 C -0.3411(6) 0.2921(3) 0.24446(9) 0.0198(9) Uani 1 1 d .
H22 H -0.4391 0.3238 0.2263 0.024 Uiso 1 1 calc R
C18 C -0.1324(6) 0.3308(3) 0.30569(9) 0.0200(9) Uani 1 1 d .
H18 H -0.0043 0.3011 0.2949 0.024 Uiso 1 1 calc R
C13 C -0.1164(6) 0.1977(3) 0.35927(9) 0.0209(9) Uani 1 1 d .
H13 H -0.2075 0.1510 0.3735 0.025 Uiso 1 1 calc R
C29 C 0.0659(6) 0.2367(3) 0.13987(9) 0.0248(9) Uani 1 1 d .
C20 C -0.3320(6) 0.1651(3) 0.29887(10) 0.0230(9) Uani 1 1 d .
H20A H -0.2143 0.1295 0.2874 0.028 Uiso 1 1 calc R
H20B H -0.4158 0.1164 0.3131 0.028 Uiso 1 1 calc R
C14 C -0.0295(6) 0.2751(3) 0.38897(9) 0.0218(9) Uani 1 1 d .
C10 C 0.1470(6) 0.2179(3) 0.41054(9) 0.0223(9) Uani 1 1 d .
H10 H 0.2620 0.2660 0.4145 0.027 Uiso 1 1 calc R
C28 C -0.1674(6) 0.2423(3) 0.22029(10) 0.0232(9) Uani 1 1 d .
H28A H -0.0717 0.2067 0.2373 0.028 Uiso 1 1 calc R
H28B H -0.2295 0.1933 0.2028 0.028 Uiso 1 1 calc R
C19 C -0.2498(6) 0.2454(3) 0.32678(9) 0.0195(8) Uani 1 1 d .
H19 H -0.3726 0.2761 0.3392 0.023 Uiso 1 1 calc R
C16 C 0.0725(7) 0.3629(3) 0.36709(10) 0.0275(10) Uani 1 1 d .
H16A H 0.1094 0.4151 0.3856 0.033 Uiso 1 1 calc R
H16B H 0.2017 0.3389 0.3554 0.033 Uiso 1 1 calc R
C35 C 0.4159(6) 0.1488(3) 0.14007(10) 0.0240(9) Uani 1 1 d .
H35 H 0.4438 0.1749 0.1645 0.029 Uiso 1 1 calc R
C25 C -0.1204(6) 0.4486(3) 0.24683(10) 0.0232(9) Uani 1 1 d .
H25A H -0.2107 0.4851 0.2291 0.028 Uiso 1 1 calc R
H25B H -0.0563 0.4978 0.2640 0.028 Uiso 1 1 calc R
C30 C 0.2288(6) 0.1723(3) 0.12167(10) 0.0222(9) Uani 1 1 d .
O3 O -0.0983(4) 0.2576(2) 0.12461(7) 0.0409(8) Uani 1 1 d .
C21 C -0.4648(6) 0.2120(3) 0.26690(10) 0.0242(9) Uani 1 1 d .
H21A H -0.5888 0.2427 0.2782 0.029 Uiso 1 1 calc R
H21B H -0.5106 0.1594 0.2493 0.029 Uiso 1 1 calc R
C33 C 0.5205(7) 0.0481(3) 0.08576(10) 0.0309(10) Uani 1 1 d .
H33 H 0.6173 0.0057 0.0738 0.037 Uiso 1 1 calc R
C24 C -0.4442(6) 0.4399(3) 0.28603(10) 0.0281(10) Uani 1 1 d .
H24A H -0.5257 0.4005 0.3039 0.042 Uiso 1 1 calc GR
H24B H -0.5307 0.4595 0.2645 0.042 Uiso 1 1 calc GR
H24C H -0.3925 0.4993 0.2988 0.042 Uiso 1 1 calc GR
C26 C 0.0531(6) 0.3967(3) 0.22351(9) 0.0232(9) Uani 1 1 d .
H26A H 0.1294 0.4463 0.2084 0.028 Uiso 1 1 calc R
H26B H 0.1512 0.3636 0.2409 0.028 Uiso 1 1 calc R
C34 C 0.5608(7) 0.0869(3) 0.12225(10) 0.0302(10) Uani 1 1 d .
H34 H 0.6858 0.0711 0.1348 0.036 Uiso 1 1 calc R
C7 C -0.1551(6) 0.0509(3) 0.47350(10) 0.0257(9) Uani 1 1 d .
C15 C -0.2032(6) 0.3151(3) 0.41531(10) 0.0305(11) Uani 1 1 d .
H15A H -0.2721 0.2594 0.4278 0.046 Uiso 1 1 calc GR
H15B H -0.3034 0.3522 0.4002 0.046 Uiso 1 1 calc GR
H15C H -0.1434 0.3589 0.4345 0.046 Uiso 1 1 calc GR
C32 C 0.3351(7) 0.0730(3) 0.06721(11) 0.0321(11) Uani 1 1 d .
H32 H 0.3089 0.0488 0.0424 0.039 Uiso 1 1 calc R
C11 C 0.2268(6) 0.1370(3) 0.38145(9) 0.0296(10) Uani 1 1 d .
H11A H 0.3689 0.1527 0.3733 0.035 Uiso 1 1 calc R
H11B H 0.2270 0.0708 0.3935 0.035 Uiso 1 1 calc R
C9 C 0.2886(6) 0.1344(3) 0.47066(10) 0.0323(11) Uani 1 1 d .
H9A H 0.3531 0.0818 0.4557 0.048 Uiso 1 1 calc GR
H9B H 0.2493 0.1082 0.4955 0.048 Uiso 1 1 calc GR
H9C H 0.3862 0.1890 0.4740 0.048 Uiso 1 1 calc GR
C12 C 0.0792(6) 0.1377(3) 0.34657(10) 0.0277(10) Uani 1 1 d .
H12A H 0.0410 0.0692 0.3394 0.033 Uiso 1 1 calc R
H12B H 0.1460 0.1700 0.3246 0.033 Uiso 1 1 calc R
C6 C -0.2940(6) -0.0345(3) 0.46243(10) 0.0249(9) Uani 1 1 d .
C17 C -0.0629(6) 0.4099(3) 0.33566(9) 0.0255(9) Uani 1 1 d .
H17A H 0.0158 0.4629 0.3228 0.031 Uiso 1 1 calc R
H17B H -0.1860 0.4404 0.3474 0.031 Uiso 1 1 calc R
C4 C -0.4938(7) -0.1274(3) 0.41559(11) 0.0315(11) Uani 1 1 d .
H4 H -0.5318 -0.1389 0.3900 0.038 Uiso 1 1 calc R
C31 C 0.1896(6) 0.1333(3) 0.08532(10) 0.0277(10) Uani 1 1 d .
H31 H 0.0636 0.1481 0.0730 0.033 Uiso 1 1 calc R
C1 C -0.3853(7) -0.0916(3) 0.49155(11) 0.0318(10) Uani 1 1 d .
H1 H -0.3498 -0.0794 0.5172 0.038 Uiso 1 1 calc R
C8 C 0.0955(6) 0.1726(3) 0.44990(9) 0.0237(9) Uani 1 1 d .
H8 H 0.0266 0.2239 0.4659 0.028 Uiso 1 1 calc R
C3 C -0.5854(7) -0.1831(3) 0.44471(11) 0.0346(10) Uani 1 1 d .
H3 H -0.6855 -0.2318 0.4387 0.041 Uiso 1 1 calc R
C5 C -0.3455(6) -0.0543(3) 0.42420(11) 0.0300(10) Uani 1 1 d .
H5 H -0.2805 -0.0186 0.4044 0.036 Uiso 1 1 calc R
C2 C -0.5294(7) -0.1669(3) 0.48263(11) 0.0375(11) Uani 1 1 d .
H2 H -0.5877 -0.2061 0.5022 0.045 Uiso 1 1 calc R

loop_
_atom_site_aniso_label
_atom_site_aniso_U_11
_atom_site_aniso_U_22
_atom_site_aniso_U_33
_atom_site_aniso_U_23
_atom_site_aniso_U_13
_atom_site_aniso_U_12
O4 0.0248(15) 0.0382(16) 0.0179(12) -0.0040(12) 0.0008(12) 0.0047(15)
O1 0.0465(19) 0.0375(17) 0.0180(13) 0.0006(13) 0.0002(13) -0.0064(17)
C27 0.022(2) 0.028(2) 0.0183(18) -0.0006(17) 0.0016(17) 0.006(2)
O2 0.0293(15) 0.0260(15) 0.0218(13) 0.0026(12) -0.0018(13) -0.0041(15)
C23 0.024(2) 0.017(2) 0.0208(19) 0.0001(16) 0.0003(18) -0.0012(19)
C22 0.020(2) 0.019(2) 0.0203(18) 0.0012(16) -0.0039(17) 0.0021(19)
C18 0.024(2) 0.0180(19) 0.0184(18) -0.0013(16) 0.0033(17) 0.002(2)
C13 0.022(2) 0.019(2) 0.0218(19) 0.0044(16) 0.0061(17) 0.001(2)
C29 0.029(2) 0.029(2) 0.0168(18) 0.0005(17) 0.0000(19) -0.007(2)
C20 0.026(2) 0.020(2) 0.0230(19) 0.0008(17) 0.0007(17) -0.003(2)
C14 0.027(2) 0.022(2) 0.0165(18) 0.0017(16) 0.0001(17) -0.001(2)
C10 0.024(2) 0.024(2) 0.0189(18) 0.0016(17) 0.0003(17) -0.002(2)
C28 0.026(2) 0.022(2) 0.0219(19) -0.0020(17) -0.0042(17) -0.002(2)
C19 0.023(2) 0.016(2) 0.0200(18) -0.0017(17) 0.0035(17) 0.002(2)
C16 0.038(3) 0.022(2) 0.0224(19) -0.0013(17) -0.002(2) -0.005(2)
C35 0.029(2) 0.023(2) 0.0203(18) -0.0001(17) 0.0023(19) -0.001(2)
C25 0.029(2) 0.020(2) 0.0199(19) 0.0009(17) -0.0018(18) 0.001(2)
C30 0.024(2) 0.023(2) 0.0193(18) 0.0010(17) 0.0007(18) -0.005(2)
O3 0.0295(17) 0.063(2) 0.0299(15) -0.0109(15) -0.0081(14) 0.0122(19)
C21 0.025(2) 0.023(2) 0.0251(19) -0.0057(17) 0.0001(18) -0.002(2)
C33 0.038(3) 0.024(2) 0.030(2) 0.0016(18) 0.010(2) 0.002(2)
C24 0.033(2) 0.028(2) 0.023(2) 0.0013(17) -0.0013(19) 0.004(2)
C26 0.028(2) 0.021(2) 0.0211(19) 0.0046(17) -0.0020(18) -0.005(2)
C34 0.030(2) 0.030(2) 0.031(2) 0.0068(19) -0.002(2) 0.000(2)
C7 0.027(2) 0.029(2) 0.021(2) 0.0068(18) -0.0005(18) 0.004(2)
C15 0.038(3) 0.030(2) 0.023(2) -0.0007(18) 0.0006(19) 0.010(2)
C32 0.047(3) 0.029(2) 0.021(2) -0.0045(18) 0.003(2) -0.002(3)
C11 0.028(2) 0.037(2) 0.024(2) 0.0017(18) 0.0019(19) 0.008(2)
C9 0.035(3) 0.037(3) 0.025(2) 0.0020(19) -0.005(2) 0.002(2)
C12 0.030(2) 0.027(2) 0.025(2) -0.0030(17) 0.0011(19) 0.006(2)
C6 0.026(2) 0.023(2) 0.026(2) 0.0000(18) -0.0023(18) 0.004(2)
C17 0.034(2) 0.017(2) 0.025(2) 0.0019(17) -0.0019(19) -0.004(2)
C4 0.038(3) 0.030(2) 0.027(2) -0.0035(19) -0.006(2) 0.003(2)
C31 0.032(2) 0.028(2) 0.024(2) -0.0014(18) -0.0036(19) -0.002(2)
C1 0.039(3) 0.032(2) 0.025(2) 0.0041(19) -0.001(2) -0.002(2)
C8 0.031(2) 0.021(2) 0.0191(18) -0.0005(17) -0.0013(18) -0.003(2)
C3 0.033(2) 0.031(2) 0.040(2) -0.004(2) -0.001(2) -0.003(2)
C5 0.039(3) 0.026(2) 0.025(2) 0.0007(18) 0.001(2) 0.003(2)
C2 0.046(3) 0.032(2) 0.035(2) 0.004(2) 0.001(2) -0.008(3)

loop_
_atom_type_symbol
_atom_type_description
_atom_type_scat_dispersion_real
_atom_type_scat_dispersion_imag
_atom_type_scat_source
C C 0.0033 0.0016 'International Tables Vol C Tables 4.2.6.8 and 6.1.1.4'
H H 0.0000 0.0000 'International Tables Vol C Tables 4.2.6.8 and 6.1.1.4'
O O 0.0106 0.0060 'International Tables Vol C Tables 4.2.6.8 and 6.1.1.4'

loop_
_geom_angle_atom_site_label_1
_geom_angle_atom_site_label_2
_geom_angle_atom_site_label_3
_geom_angle
C29 O4 C27 115.7(3)
O4 C27 C28 109.1(3)
O4 C27 C26 108.4(3)
C26 C27 C28 110.6(3)
C7 O2 C8 118.2(3)
C22 C23 C18 110.9(3)
C22 C23 C25 108.2(3)
C25 C23 C18 111.6(3)
C24 C23 C22 109.0(3)
C24 C23 C18 110.7(3)
C24 C23 C25 106.2(3)
C28 C22 C23 112.8(3)
C21 C22 C23 111.9(3)
C21 C22 C28 110.5(3)
C19 C18 C23 113.5(3)
C17 C18 C23 113.6(3)
C17 C18 C19 108.7(3)
C19 C13 C14 114.1(3)
C12 C13 C14 103.9(3)
C12 C13 C19 116.6(3)
O4 C29 C30 113.3(3)
O3 C29 O4 123.1(4)
O3 C29 C30 123.6(3)
C21 C20 C19 111.5(3)
C10 C14 C13 104.8(3)
C16 C14 C13 109.0(3)
C16 C14 C10 107.5(3)
C15 C14 C13 111.4(3)
C15 C14 C10 114.1(3)
C15 C14 C16 109.8(3)
C14 C10 C11 105.2(3)
C8 C10 C14 117.8(3)
C8 C10 C11 112.2(3)
C27 C28 C22 111.3(3)
C18 C19 C13 112.2(3)
C20 C19 C18 112.2(3)
C20 C19 C13 111.4(3)
C17 C16 C14 115.0(3)
C34 C35 C30 120.2(3)
C26 C25 C23 114.8(3)
C35 C30 C29 122.4(3)
C31 C30 C29 118.3(3)
C31 C30 C35 119.3(4)
C20 C21 C22 111.3(3)
C32 C33 C34 119.5(4)
C27 C26 C25 108.5(3)
C35 C34 C33 120.2(4)
O1 C7 O2 123.3(4)
O1 C7 C6 124.4(3)
O2 C7 C6 112.3(3)
C31 C32 C33 120.2(4)
C12 C11 C10 107.8(3)
C11 C12 C13 106.0(3)
C1 C6 C7 118.5(3)
C1 C6 C5 119.3(4)
C5 C6 C7 122.0(3)
C16 C17 C18 111.5(3)
C3 C4 C5 120.4(4)
C32 C31 C30 120.6(4)
C6 C1 C2 120.4(4)
O2 C8 C10 106.9(3)
O2 C8 C9 110.0(3)
C9 C8 C10 112.4(3)
C2 C3 C4 120.2(4)
C4 C5 C6 119.9(4)
C3 C2 C1 119.7(4)

loop_
_geom_bond_atom_site_label_1
_geom_bond_atom_site_label_2
_geom_bond_distance
O4 C27 1.456(4)
O4 C29 1.349(4)
O1 C7 1.216(4)
C27 C28 1.511(5)
C27 C26 1.506(5)
O2 C7 1.341(4)
O2 C8 1.465(4)
C23 C22 1.545(5)
C23 C18 1.554(5)
C23 C25 1.546(5)
C23 C24 1.542(5)
C22 C28 1.535(5)
C22 C21 1.532(5)
C18 C19 1.539(5)
C18 C17 1.537(5)
C13 C14 1.552(5)
C13 C19 1.543(5)
C13 C12 1.541(5)
C29 C30 1.483(5)
C29 O3 1.203(4)
C20 C19 1.527(5)
C20 C21 1.524(5)
C14 C10 1.547(5)
C14 C16 1.531(5)
C14 C15 1.528(5)
C10 C11 1.554(5)
C10 C8 1.523(4)
C16 C17 1.520(5)
C35 C30 1.386(5)
C35 C34 1.379(5)
C25 C26 1.531(5)
C30 C31 1.381(4)
C33 C34 1.386(5)
C33 C32 1.383(5)
C7 C6 1.485(5)
C32 C31 1.374(5)
C11 C12 1.529(5)
C9 C8 1.511(5)
C6 C1 1.386(5)
C6 C5 1.387(5)
C4 C3 1.377(5)
C4 C5 1.384(5)
C1 C2 1.389(5)
C3 C2 1.375(5)
